data_4114361
loop_
_publ_author_name
'Neeladri Das'
'Partha Sarathi Mukherjee'
'Atta M. Arif'
'Peter J. Stang'

_publ_section_title
;
 Facile Self-Assembly of Predesigned Neutral 2D Pt-Macrocycles via a New
 Class of Rigid Oxygen Donor Linkers
;
_journal_name_full 'Journal of the American Chemical Society'
_journal_page_first 13950
_journal_page_last 13951
_journal_paper_doi 10.1021/ja037788g
_journal_volume 125
_journal_year 2003
_chemical_formula_sum 'C96 H152 Cl8 O8 P8 Pt4'
_chemical_formula_weight 2745.90
_chemical_name_systematic
; 
 ? 
;
_space_group_IT_number 2
_symmetry_cell_setting triclinic
_symmetry_space_group_name_Hall '-P 1'
_symmetry_space_group_name_H-M 'P -1'
_atom_sites_solution_hydrogens geom
_atom_sites_solution_primary direct
_atom_sites_solution_secondary difmap
_audit_creation_method SHELXL-97
_cell_angle_alpha 79.8348(10)
_cell_angle_beta 74.1654(11)
_cell_angle_gamma 73.5959(12)
_cell_formula_units_Z 1
_cell_length_a 11.8720(2)
_cell_length_b 12.8355(3)
_cell_length_c 20.9817(4)
_cell_measurement_reflns_used 9451
_cell_measurement_temperature 150(1)
_cell_measurement_theta_max 27.486
_cell_measurement_theta_min 1.018
_cell_volume 2933.55(10)
_computing_cell_refinement DENZO-SMN
_computing_data_collection 'Nonius COLLECT'
_computing_data_reduction DENZO-SMN
_computing_molecular_graphics 'WinGx, Ortep3'
_computing_structure_refinement 'SHELXL-97 (Sheldrick, 1997)'
_computing_structure_solution SIR97
_diffrn_ambient_temperature 150(1)
_diffrn_measured_fraction_theta_full 0.988
_diffrn_measured_fraction_theta_max 0.988
_diffrn_measurement_device_type 'Nonius KappaCCD Diffractometer'
_diffrn_measurement_method 'Phi plus Omega scan'
_diffrn_radiation_monochromator graphite
_diffrn_radiation_source 'fine-focus sealed tube'
_diffrn_radiation_type MoK\a
_diffrn_radiation_wavelength 0.71073
_diffrn_reflns_av_R_equivalents 0.0253
_diffrn_reflns_av_sigmaI/netI 0.0464
_diffrn_reflns_limit_h_max 15
_diffrn_reflns_limit_h_min -15
_diffrn_reflns_limit_k_max 14
_diffrn_reflns_limit_k_min -16
_diffrn_reflns_limit_l_max 24
_diffrn_reflns_limit_l_min -27
_diffrn_reflns_number 20264
_diffrn_reflns_theta_full 27.45
_diffrn_reflns_theta_max 27.45
_diffrn_reflns_theta_min 3.05
_exptl_absorpt_coefficient_mu 5.092
_exptl_absorpt_correction_T_max 0.5574
_exptl_absorpt_correction_T_min 0.2688
_exptl_absorpt_correction_type multi-scan
_exptl_absorpt_process_details 'DENZO-SMN (Otwinowski & Minor, 1997)'
_exptl_crystal_colour orange
_exptl_crystal_density_diffrn 1.554
_exptl_crystal_description plate
_exptl_crystal_F_000 1360
_exptl_crystal_size_max 0.35
_exptl_crystal_size_mid 0.28
_exptl_crystal_size_min 0.13
_refine_diff_density_max 2.492
_refine_diff_density_min -2.085
_refine_diff_density_rms 0.157
_refine_ls_extinction_method none
_refine_ls_goodness_of_fit_ref 1.041
_refine_ls_hydrogen_treatment mixed
_refine_ls_matrix_type full
_refine_ls_number_parameters 601
_refine_ls_number_reflns 13276
_refine_ls_number_restraints 13
_refine_ls_restrained_S_all 1.042
_refine_ls_R_factor_all 0.0683
_refine_ls_R_factor_gt 0.0465
_refine_ls_shift/su_max 0.004
_refine_ls_shift/su_mean 0.000
_refine_ls_structure_factor_coef Fsqd
_refine_ls_weighting_details 'calc w=1/[\s^2^(Fo^2^)+(0.0665P)^2^+11.0570P] where P=(Fo^2^+2Fc^2^)/3'
_refine_ls_weighting_scheme calc
_refine_ls_wR_factor_gt 0.1191
_refine_ls_wR_factor_ref 0.1332
_reflns_number_gt 10141
_reflns_number_total 13276
_reflns_threshold_expression >2sigma(I)
_cod_data_source_file ja037788gsi20031001_062803_1.cif
_cod_data_source_block complex(3a)
_cod_database_code 4114361

loop_
_symmetry_equiv_pos_as_xyz
'x, y, z'
'-x, -y, -z'

loop_
_atom_site_label
_atom_site_type_symbol
_atom_site_fract_x
_atom_site_fract_y
_atom_site_fract_z
_atom_site_U_iso_or_equiv
_atom_site_adp_type
_atom_site_occupancy
_atom_site_symmetry_multiplicity
_atom_site_calc_flag
_atom_site_refinement_flags
_atom_site_disorder_assembly
_atom_site_disorder_group
Pt1 Pt 0.82679(2) 0.80328(2) 0.845319(12) 0.03497(8) Uani 1 1 d . . .
Pt2 Pt 0.32355(2) 0.40424(2) 1.309209(12) 0.03863(9) Uani 1 1 d . B .
P1 P 0.94863(16) 0.62938(15) 0.84528(9) 0.0406(4) Uani 1 1 d . . .
P3 P 0.49840(17) 0.26817(18) 1.28767(10) 0.0486(5) Uani 1 1 d D . .
O1 O 0.7185(4) 0.7489(4) 0.9371(2) 0.0459(12) Uani 1 1 d . . .
O2 O 0.7829(6) 0.8375(5) 0.9974(3) 0.0625(16) Uani 1 1 d . . .
O3 O 0.4636(6) 0.5916(5) 1.2889(3) 0.0659(16) Uani 1 1 d . . .
O4 O 0.3963(4) 0.5085(4) 1.2271(2) 0.0464(12) Uani 1 1 d . . .
C1 C 0.7253(6) 0.7741(6) 0.9926(4) 0.0449(16) Uani 1 1 d . . .
C2 C 0.6536(6) 0.7214(6) 1.0549(3) 0.0404(15) Uani 1 1 d . . .
C3 C 0.5877(7) 0.6489(6) 1.0511(4) 0.0461(17) Uani 1 1 d . . .
H3 H 0.5872 0.6322 1.0089 0.055 Uiso 1 1 calc R . .
C4 C 0.5234(6) 0.6015(7) 1.1083(4) 0.0476(17) Uani 1 1 d . . .
H4 H 0.4793 0.5521 1.1051 0.057 Uiso 1 1 calc R . .
C5 C 0.5222(6) 0.6255(6) 1.1713(3) 0.0392(14) Uani 1 1 d . . .
C6 C 0.5870(6) 0.6990(5) 1.1743(3) 0.0382(14) Uani 1 1 d . . .
H6 H 0.5867 0.7170 1.2164 0.046 Uiso 1 1 calc R . .
C7 C 0.6513(6) 0.7457(6) 1.1170(3) 0.0410(15) Uani 1 1 d . . .
H7 H 0.6948 0.7956 1.1201 0.049 Uiso 1 1 calc R . .
C8 C 0.4561(6) 0.5722(6) 1.2346(3) 0.0430(16) Uani 1 1 d . . .
C9 C 0.2515(6) 0.3016(6) 1.3837(3) 0.0424(15) Uani 1 1 d . . .
C10 C 0.2673(7) 0.2984(6) 1.4475(4) 0.0508(18) Uani 1 1 d . . .
H10 H 0.3217 0.3360 1.4532 0.061 Uiso 1 1 calc R . .
C11 C 0.2057(8) 0.2415(7) 1.5041(4) 0.055(2) Uani 1 1 d . . .
H11 H 0.2213 0.2397 1.5464 0.066 Uiso 1 1 calc R . .
C12 C 0.1245(8) 0.1894(7) 1.4987(4) 0.057(2) Uani 1 1 d . . .
H12 H 0.0794 0.1560 1.5375 0.069 Uiso 1 1 calc R . .
C13 C 0.1066(7) 0.1845(6) 1.4346(3) 0.0449(16) Uani 1 1 d . . .
C14 C 0.0236(7) 0.1316(6) 1.4286(4) 0.0501(18) Uani 1 1 d . . .
H14 H -0.0233 0.1007 1.4678 0.060 Uiso 1 1 calc R . .
C15 C 0.0066(6) 0.1220(6) 1.3660(4) 0.0431(15) Uani 1 1 d . . .
C16 C -0.0807(7) 0.0697(6) 1.3605(4) 0.0499(18) Uani 1 1 d . . .
H16 H -0.1302 0.0413 1.3995 0.060 Uiso 1 1 calc R . .
C17 C -0.0931(6) 0.0604(6) 1.3006(4) 0.0493(18) Uani 1 1 d . . .
H17 H -0.1533 0.0273 1.2974 0.059 Uiso 1 1 calc R . .
C18 C -0.0177(6) 0.0991(6) 1.2416(4) 0.0428(15) Uani 1 1 d . . .
H18 H -0.0272 0.0890 1.1998 0.051 Uiso 1 1 calc R . .
C19 C 0.0684(6) 0.1506(5) 1.2427(3) 0.0385(14) Uiso 1 1 d . . .
C20 C 0.0808(5) 0.1664(5) 1.3059(3) 0.0371(14) Uani 1 1 d . . .
C21 C 0.1594(5) 0.2257(5) 1.3141(3) 0.0370(14) Uani 1 1 d . . .
H21 H 0.2050 0.2586 1.2753 0.044 Uiso 1 1 calc R . .
C22 C 0.1733(6) 0.2382(6) 1.3761(3) 0.0391(14) Uani 1 1 d . . .
C23 C 1.0911(7) 0.6119(6) 0.7806(4) 0.0510(18) Uani 1 1 d . . .
H23A H 1.0719 0.6240 0.7364 0.061 Uiso 1 1 calc R . .
H23B H 1.1315 0.6688 0.7823 0.061 Uiso 1 1 calc R . .
C24 C 1.1799(8) 0.4992(7) 0.7871(5) 0.069(3) Uani 1 1 d . . .
H24A H 1.2013 0.4870 0.8302 0.104 Uiso 1 1 calc R . .
H24B H 1.2531 0.4968 0.7511 0.104 Uiso 1 1 calc R . .
H24C H 1.1420 0.4423 0.7840 0.104 Uiso 1 1 calc R . .
C25 C 0.9907(8) 0.5862(7) 0.9236(4) 0.061(2) Uani 1 1 d . . .
H25A H 0.9168 0.5895 0.9600 0.073 Uiso 1 1 calc R . .
H25B H 1.0387 0.5093 0.9239 0.073 Uiso 1 1 calc R . .
C26 C 1.0640(9) 0.6564(9) 0.9365(5) 0.073(3) Uani 1 1 d . . .
H26A H 1.1305 0.6626 0.8975 0.110 Uiso 1 1 calc R . .
H26B H 1.0968 0.6227 0.9754 0.110 Uiso 1 1 calc R . .
H26C H 1.0119 0.7293 0.9449 0.110 Uiso 1 1 calc R . .
C27 C 0.8805(8) 0.5255(7) 0.8331(4) 0.0551(19) Uani 1 1 d . . .
H27A H 0.8611 0.5438 0.7888 0.066 Uiso 1 1 calc R . .
H27B H 0.9411 0.4543 0.8325 0.066 Uiso 1 1 calc R . .
C28 C 0.7681(8) 0.5126(8) 0.8845(5) 0.064(2) Uani 1 1 d . . .
H28A H 0.7898 0.4727 0.9255 0.097 Uiso 1 1 calc R . .
H28B H 0.7257 0.4718 0.8678 0.097 Uiso 1 1 calc R . .
H28C H 0.7152 0.5849 0.8939 0.097 Uiso 1 1 calc R . .
C29 C 0.8037(8) 1.0555(7) 0.8840(6) 0.078(3) Uani 1 1 d . A .
H29A H 0.8259 1.0120 0.9247 0.093 Uiso 1 1 calc R . .
H29B H 0.8798 1.0585 0.8502 0.093 Uiso 1 1 calc R . .
C30 C 0.7378(13) 1.1717(10) 0.9007(9) 0.131(6) Uani 1 1 d . . .
H30A H 0.7240 1.2184 0.8599 0.197 Uiso 1 1 calc R . .
H30B H 0.7871 1.2002 0.9207 0.197 Uiso 1 1 calc R . .
H30C H 0.6600 1.1711 0.9323 0.197 Uiso 1 1 calc R . .
C31 C 0.5745(7) 1.0029(9) 0.9139(4) 0.066(3) Uani 1 1 d . A .
H31A H 0.5895 0.9772 0.9588 0.079 Uiso 1 1 calc R . .
H31B H 0.5356 1.0821 0.9128 0.079 Uiso 1 1 calc R . .
C32 C 0.4877(8) 0.9456(11) 0.9037(5) 0.084(3) Uani 1 1 d . . .
H32A H 0.4758 0.9667 0.8584 0.127 Uiso 1 1 calc R . .
H32B H 0.4101 0.9664 0.9359 0.127 Uiso 1 1 calc R . .
H32C H 0.5205 0.8664 0.9103 0.127 Uiso 1 1 calc R . .
P2 P 0.72073(19) 0.9836(2) 0.85288(11) 0.0606(6) Uani 1 1 d D . .
C33 C 0.7198(16) 1.0899(12) 0.7768(8) 0.054(4) Uani 0.50 1 d PD A 1
H33A H 0.6806 1.1636 0.7914 0.064 Uiso 0.50 1 calc PR A 1
H33B H 0.8039 1.0890 0.7520 0.064 Uiso 0.50 1 calc PR A 1
C34 C 0.653(2) 1.0665(17) 0.7324(10) 0.073(6) Uani 0.50 1 d PD A 1
H34A H 0.6986 0.9985 0.7128 0.109 Uiso 0.50 1 calc PR A 1
H34B H 0.6444 1.1267 0.6968 0.109 Uiso 0.50 1 calc PR A 1
H34C H 0.5733 1.0589 0.7583 0.109 Uiso 0.50 1 calc PR A 1
C33' C 0.6606(15) 1.0463(13) 0.7763(8) 0.054(4) Uani 0.50 1 d PD A 2
H33C H 0.6412 0.9889 0.7583 0.065 Uiso 0.50 1 calc PR A 2
H33D H 0.5846 1.1026 0.7896 0.065 Uiso 0.50 1 calc PR A 2
C34' C 0.7461(19) 1.0968(18) 0.7231(11) 0.085(7) Uani 0.50 1 d PD A 2
H34D H 0.7786 1.1427 0.7425 0.128 Uiso 0.50 1 calc PR A 2
H34E H 0.7037 1.1418 0.6898 0.128 Uiso 0.50 1 calc PR A 2
H34F H 0.8125 1.0394 0.7018 0.128 Uiso 0.50 1 calc PR A 2
C35 C 0.5773(9) 0.2410(9) 1.3552(5) 0.075(3) Uani 1 1 d . . .
H35A H 0.5248 0.2144 1.3966 0.090 Uiso 1 1 calc R . .
H35B H 0.6515 0.1818 1.3442 0.090 Uiso 1 1 calc R . .
C36 C 0.6113(10) 0.3371(9) 1.3681(5) 0.076(3) Uani 1 1 d . . .
H36A H 0.6735 0.3569 1.3300 0.115 Uiso 1 1 calc R . .
H36B H 0.6428 0.3188 1.4083 0.115 Uiso 1 1 calc R . .
H36C H 0.5399 0.3989 1.3744 0.115 Uiso 1 1 calc R . .
C37 C 0.6173(8) 0.2990(9) 1.2149(5) 0.067(2) Uani 1 1 d . . .
H37A H 0.6298 0.3714 1.2166 0.081 Uiso 1 1 calc R . .
H37B H 0.6944 0.2436 1.2160 0.081 Uiso 1 1 calc R . .
C38 C 0.5794(9) 0.2986(9) 1.1487(5) 0.073(3) Uani 1 1 d . . .
H38A H 0.5901 0.2231 1.1407 0.109 Uiso 1 1 calc R . .
H38B H 0.6301 0.3344 1.1113 0.109 Uiso 1 1 calc R . .
H38C H 0.4945 0.3381 1.1528 0.109 Uiso 1 1 calc R . .
C39 C 0.4829(8) 0.1373(7) 1.2789(5) 0.068(2) Uani 1 1 d D . .
H39A H 0.4252 0.1147 1.3193 0.081 Uiso 1 1 calc R . .
H39B H 0.4460 0.1457 1.2407 0.081 Uiso 1 1 calc R . .
C40 C 0.5985(9) 0.0440(8) 1.2682(7) 0.084(3) Uani 1 1 d . . .
H40A H 0.6587 0.0662 1.2298 0.126 Uiso 1 1 calc R . .
H40B H 0.5796 -0.0212 1.2600 0.126 Uiso 1 1 calc R . .
H40C H 0.6309 0.0277 1.3081 0.126 Uiso 1 1 calc R . .
C41 C 0.1278(10) 0.6598(7) 1.2850(5) 0.074(3) Uani 1 1 d D B .
H41A H 0.2020 0.6859 1.2650 0.089 Uiso 1 1 calc R . .
H41B H 0.1077 0.6328 1.2492 0.089 Uiso 1 1 calc R . .
C42 C 0.0257(9) 0.7569(7) 1.3092(5) 0.073(3) Uani 1 1 d . . .
H42A H -0.0475 0.7320 1.3317 0.109 Uiso 1 1 calc R . .
H42B H 0.0102 0.8103 1.2710 0.109 Uiso 1 1 calc R . .
H42C H 0.0487 0.7909 1.3404 0.109 Uiso 1 1 calc R . .
P4 P 0.1615(2) 0.5462(2) 1.34679(12) 0.0699(7) Uani 1 1 d D . .
C43 C 0.0282(11) 0.5229(12) 1.4043(6) 0.114(5) Uani 1 1 d D B 1
H43A H 0.0484 0.4645 1.4400 0.136 Uiso 1 1 calc R B 1
H43B H -0.0203 0.5903 1.4248 0.136 Uiso 1 1 calc R B 1
C44 C -0.0370(14) 0.4905(13) 1.3659(8) 0.120(5) Uiso 1 1 d D B 1
H44A H -0.0743 0.5546 1.3389 0.180 Uiso 1 1 calc R B 1
H44B H -0.1000 0.4577 1.3960 0.180 Uiso 1 1 calc R B 1
H44C H 0.0188 0.4369 1.3365 0.180 Uiso 1 1 calc R B 1
C45 C 0.210(3) 0.629(3) 1.3960(15) 0.104(12) Uani 0.50 1 d PD B 3
H45A H 0.2618 0.6718 1.3634 0.125 Uiso 0.50 1 calc PR B 3
H45B H 0.1359 0.6825 1.4165 0.125 Uiso 0.50 1 calc PR B 3
C46 C 0.262(2) 0.586(2) 1.4396(19) 0.104(10) Uani 0.50 1 d P B 3
H46A H 0.2166 0.5379 1.4710 0.156 Uiso 0.50 1 calc PR B 3
H46B H 0.2690 0.6426 1.4633 0.156 Uiso 0.50 1 calc PR B 3
H46C H 0.3430 0.5435 1.4199 0.156 Uiso 0.50 1 calc PR B 3
C45' C 0.1374(19) 0.5786(18) 1.4247(8) 0.077(5) Uani 0.50 1 d PD B 4
H45C H 0.0521 0.6179 1.4410 0.092 Uiso 0.50 1 calc PR B 4
H45D H 0.1566 0.5120 1.4557 0.092 Uiso 0.50 1 calc PR B 4
C46' C 0.218(4) 0.648(4) 1.420(2) 0.138(17) Uiso 0.50 1 d PD B 4
H46D H 0.2847 0.6077 1.4399 0.207 Uiso 0.50 1 calc PR B 4
H46E H 0.1728 0.7128 1.4428 0.207 Uiso 0.50 1 calc PR B 4
H46F H 0.2494 0.6711 1.3725 0.207 Uiso 0.50 1 calc PR B 4
Cl1 Cl 1.1426(4) 0.9439(4) 0.9173(2) 0.1331(14) Uani 1 1 d D . .
Cl2 Cl 1.1068(6) 1.1489(6) 0.8394(2) 0.196(3) Uani 1 1 d D . .
C47 C 1.0876(15) 1.0857(11) 0.9186(6) 0.119(5) Uani 1 1 d D . .
H47A H 1.0007 1.1032 0.9413 0.143 Uiso 1 1 calc R . .
H47B H 1.1313 1.1124 0.9437 0.143 Uiso 1 1 calc R . .
Cl3 Cl 1.3155(3) 0.2598(3) 0.66818(16) 0.0969(9) Uani 1 1 d D C .
Cl4 Cl 1.4108(5) 0.4042(4) 0.5571(2) 0.1087(17) Uani 0.70 1 d PD C 1
Cl4' Cl 1.5496(9) 0.1953(8) 0.5704(5) 0.084(2) Uiso 0.30 1 d P C 2
C48 C 1.4410(12) 0.3088(12) 0.6207(6) 0.113(5) Uani 1 1 d D . .
H48A H 1.4716 0.3402 0.6505 0.136 Uiso 0.70 1 calc PR C 1
H48B H 1.5060 0.2464 0.6025 0.136 Uiso 0.70 1 calc PR C 1
H48C H 1.4815 0.3291 0.6505 0.136 Uiso 0.30 1 calc PR C 2
H48D H 1.4146 0.3743 0.5904 0.136 Uiso 0.30 1 calc PR C 2

loop_
_atom_site_aniso_label
_atom_site_aniso_U_11
_atom_site_aniso_U_22
_atom_site_aniso_U_33
_atom_site_aniso_U_23
_atom_site_aniso_U_13
_atom_site_aniso_U_12
Pt1 0.02671(12) 0.04913(16) 0.02793(14) -0.00420(10) -0.00313(9) -0.01076(10)
Pt2 0.03462(14) 0.05128(17) 0.02825(14) -0.00155(11) -0.00416(10) -0.01272(11)
P1 0.0353(8) 0.0449(10) 0.0409(10) 0.0018(8) -0.0084(7) -0.0133(7)
P3 0.0390(9) 0.0592(12) 0.0463(11) -0.0120(9) -0.0067(8) -0.0095(9)
O1 0.043(3) 0.067(3) 0.031(2) -0.008(2) 0.002(2) -0.028(2)
O2 0.079(4) 0.086(4) 0.038(3) -0.003(3) -0.007(3) -0.054(3)
O3 0.082(4) 0.094(5) 0.031(3) 0.001(3) -0.006(3) -0.048(4)
O4 0.040(3) 0.067(3) 0.034(3) 0.001(2) -0.003(2) -0.026(2)
C1 0.044(4) 0.061(5) 0.036(4) -0.013(3) -0.003(3) -0.025(3)
C2 0.040(3) 0.046(4) 0.036(4) -0.007(3) -0.004(3) -0.015(3)
C3 0.049(4) 0.061(5) 0.033(4) -0.006(3) -0.002(3) -0.029(4)
C4 0.041(4) 0.067(5) 0.039(4) -0.015(3) 0.003(3) -0.027(4)
C5 0.031(3) 0.051(4) 0.032(3) -0.002(3) -0.005(3) -0.008(3)
C6 0.037(3) 0.043(4) 0.033(3) -0.007(3) -0.007(3) -0.006(3)
C7 0.046(4) 0.049(4) 0.031(3) -0.002(3) -0.008(3) -0.021(3)
C8 0.038(3) 0.056(4) 0.031(4) 0.000(3) -0.004(3) -0.013(3)
C9 0.047(4) 0.040(4) 0.034(4) 0.000(3) -0.007(3) -0.005(3)
C10 0.062(5) 0.055(4) 0.036(4) -0.005(3) -0.015(3) -0.012(4)
C11 0.077(6) 0.059(5) 0.025(4) 0.001(3) -0.012(4) -0.012(4)
C12 0.082(6) 0.053(5) 0.026(4) 0.007(3) -0.004(4) -0.016(4)
C13 0.050(4) 0.046(4) 0.029(3) 0.003(3) -0.003(3) -0.006(3)
C14 0.055(4) 0.047(4) 0.037(4) 0.010(3) 0.001(3) -0.014(3)
C15 0.040(4) 0.044(4) 0.037(4) 0.005(3) -0.001(3) -0.011(3)
C16 0.040(4) 0.051(4) 0.051(5) 0.007(3) 0.001(3) -0.017(3)
C17 0.037(4) 0.050(4) 0.058(5) 0.002(4) -0.005(3) -0.016(3)
C18 0.036(3) 0.042(4) 0.047(4) -0.004(3) -0.007(3) -0.007(3)
C20 0.027(3) 0.044(4) 0.032(3) 0.003(3) 0.000(2) -0.005(3)
C21 0.027(3) 0.043(4) 0.032(3) 0.003(3) -0.003(2) -0.004(3)
C22 0.037(3) 0.045(4) 0.026(3) 0.004(3) -0.005(3) -0.003(3)
C23 0.042(4) 0.049(4) 0.056(5) 0.004(4) -0.007(3) -0.011(3)
C24 0.050(5) 0.059(5) 0.081(7) 0.003(5) -0.010(4) 0.004(4)
C25 0.060(5) 0.069(5) 0.055(5) 0.010(4) -0.029(4) -0.011(4)
C26 0.077(6) 0.090(7) 0.070(6) 0.017(5) -0.039(5) -0.042(5)
C27 0.059(5) 0.049(4) 0.063(5) -0.006(4) -0.018(4) -0.018(4)
C28 0.057(5) 0.077(6) 0.066(6) -0.009(5) -0.007(4) -0.034(4)
C29 0.054(5) 0.044(5) 0.117(9) -0.012(5) 0.013(5) -0.014(4)
C30 0.111(10) 0.061(7) 0.182(16) -0.043(9) 0.037(10) -0.008(7)
C31 0.033(4) 0.110(7) 0.051(5) -0.042(5) -0.006(3) 0.005(4)
C32 0.042(5) 0.143(10) 0.067(6) -0.053(7) -0.009(4) -0.001(5)
P2 0.0463(11) 0.0665(14) 0.0435(11) -0.0047(10) 0.0007(9) 0.0147(10)
C33 0.055(10) 0.043(9) 0.053(11) -0.004(8) -0.010(8) 0.000(8)
C34 0.084(14) 0.083(14) 0.045(11) 0.006(10) -0.028(10) -0.006(11)
C33' 0.061(10) 0.047(9) 0.054(11) 0.000(8) -0.016(9) -0.013(8)
C34' 0.081(15) 0.072(14) 0.078(16) 0.031(11) -0.018(12) -0.005(11)
C35 0.061(5) 0.094(7) 0.074(7) -0.017(6) -0.029(5) -0.007(5)
C36 0.078(6) 0.091(7) 0.079(7) -0.003(6) -0.040(6) -0.033(6)
C37 0.042(4) 0.089(7) 0.072(6) -0.020(5) -0.004(4) -0.020(4)
C38 0.069(6) 0.095(7) 0.050(5) -0.015(5) -0.001(4) -0.021(5)
C39 0.048(5) 0.073(6) 0.082(7) -0.019(5) -0.014(4) -0.011(4)
C40 0.066(6) 0.069(6) 0.122(10) -0.025(6) -0.026(6) -0.010(5)
C41 0.102(8) 0.052(5) 0.051(5) -0.003(4) -0.004(5) -0.007(5)
C42 0.077(6) 0.053(5) 0.074(7) -0.006(5) -0.008(5) -0.003(5)
P4 0.0597(13) 0.0591(14) 0.0547(14) 0.0095(11) 0.0198(11) 0.0004(11)
C43 0.115(10) 0.124(11) 0.077(9) -0.019(8) -0.012(8) 0.005(9)
C45 0.078(18) 0.13(2) 0.10(2) -0.07(2) 0.050(17) -0.058(18)
C46 0.076(16) 0.10(2) 0.15(3) -0.07(2) 0.005(17) -0.023(14)
C45' 0.069(12) 0.093(15) 0.061(12) -0.017(11) 0.007(10) -0.025(11)
Cl1 0.121(3) 0.178(4) 0.118(3) -0.051(3) -0.016(2) -0.056(3)
Cl2 0.233(6) 0.327(8) 0.110(3) 0.044(4) -0.075(4) -0.208(6)
C47 0.154(13) 0.157(14) 0.085(9) -0.019(9) -0.022(9) -0.101(12)
Cl3 0.123(2) 0.105(2) 0.0822(19) -0.0103(16) -0.0362(18) -0.0472(19)
Cl4 0.151(4) 0.151(4) 0.065(2) 0.029(2) -0.057(3) -0.096(4)
C48 0.109(10) 0.153(13) 0.099(10) -0.021(9) -0.030(8) -0.056(10)

loop_
_atom_type_symbol
_atom_type_description
_atom_type_scat_dispersion_real
_atom_type_scat_dispersion_imag
_atom_type_scat_source
C C 0.0033 0.0016 'International Tables Vol C Tables 4.2.6.8 and 6.1.1.4'
H H 0.0000 0.0000 'International Tables Vol C Tables 4.2.6.8 and 6.1.1.4'
O O 0.0106 0.0060 'International Tables Vol C Tables 4.2.6.8 and 6.1.1.4'
P P 0.1023 0.0942 'International Tables Vol C Tables 4.2.6.8 and 6.1.1.4'
Cl Cl 0.1484 0.1585 'International Tables Vol C Tables 4.2.6.8 and 6.1.1.4'
Pt Pt -1.7033 8.3905 'International Tables Vol C Tables 4.2.6.8 and 6.1.1.4'

loop_
_geom_angle_atom_site_label_1
_geom_angle_atom_site_label_2
_geom_angle_atom_site_label_3
_geom_angle
_geom_angle_site_symmetry_1
_geom_angle_site_symmetry_3
C19 Pt1 O1 178.0(2) 2_667 .
C19 Pt1 P1 90.8(2) 2_667 .
O1 Pt1 P1 87.38(15) . .
C19 Pt1 P2 89.2(2) 2_667 .
O1 Pt1 P2 92.71(16) . .
P1 Pt1 P2 172.30(8) . .
C9 Pt2 O4 176.9(2) . .
C9 Pt2 P3 89.0(2) . .
O4 Pt2 P3 90.76(15) . .
C9 Pt2 P4 89.2(2) . .
O4 Pt2 P4 91.66(16) . .
P3 Pt2 P4 169.29(9) . .
C25 P1 C27 106.0(4) . .
C25 P1 C23 106.0(4) . .
C27 P1 C23 103.7(4) . .
C25 P1 Pt1 110.2(3) . .
C27 P1 Pt1 115.0(3) . .
C23 P1 Pt1 115.1(3) . .
C39 P3 C35 104.2(5) . .
C39 P3 C37 105.6(5) . .
C35 P3 C37 101.3(5) . .
C39 P3 Pt2 116.8(3) . .
C35 P3 Pt2 111.2(3) . .
C37 P3 Pt2 116.1(3) . .
C1 O1 Pt1 120.2(4) . .
C8 O4 Pt2 121.0(4) . .
O2 C1 O1 124.8(7) . .
O2 C1 C2 119.9(6) . .
O1 C1 C2 115.3(6) . .
C7 C2 C3 118.7(6) . .
C7 C2 C1 120.0(6) . .
C3 C2 C1 121.3(6) . .
C4 C3 C2 120.4(7) . .
C4 C3 H3 119.8 . .
C2 C3 H3 119.8 . .
C3 C4 C5 120.7(7) . .
C3 C4 H4 119.6 . .
C5 C4 H4 119.6 . .
C6 C5 C4 118.3(6) . .
C6 C5 C8 119.9(6) . .
C4 C5 C8 121.8(6) . .
C7 C6 C5 120.7(6) . .
C7 C6 H6 119.7 . .
C5 C6 H6 119.7 . .
C6 C7 C2 121.2(6) . .
C6 C7 H7 119.4 . .
C2 C7 H7 119.4 . .
O3 C8 O4 125.1(7) . .
O3 C8 C5 119.2(6) . .
O4 C8 C5 115.7(6) . .
C10 C9 C22 117.2(7) . .
C10 C9 Pt2 119.1(6) . .
C22 C9 Pt2 123.3(5) . .
C9 C10 C11 122.7(8) . .
C9 C10 H10 118.7 . .
C11 C10 H10 118.7 . .
C12 C11 C10 120.7(7) . .
C12 C11 H11 119.6 . .
C10 C11 H11 119.6 . .
C11 C12 C13 120.2(7) . .
C11 C12 H12 119.9 . .
C13 C12 H12 119.9 . .
C14 C13 C12 120.6(7) . .
C14 C13 C22 120.0(6) . .
C12 C13 C22 119.3(7) . .
C13 C14 C15 122.1(6) . .
C13 C14 H14 119.0 . .
C15 C14 H14 119.0 . .
C14 C15 C16 121.6(7) . .
C14 C15 C20 119.0(6) . .
C16 C15 C20 119.5(7) . .
C17 C16 C15 120.1(7) . .
C17 C16 H16 119.9 . .
C15 C16 H16 119.9 . .
C16 C17 C18 121.0(7) . .
C16 C17 H17 119.5 . .
C18 C17 H17 119.5 . .
C19 C18 C17 122.5(7) . .
C19 C18 H18 118.8 . .
C17 C18 H18 118.8 . .
C18 C19 C20 118.2(6) . .
C18 C19 Pt1 118.1(5) . 2_667
C20 C19 Pt1 123.7(5) . 2_667
C21 C20 C19 124.0(6) . .
C21 C20 C15 117.3(6) . .
C19 C20 C15 118.7(6) . .
C22 C21 C20 123.5(6) . .
C22 C21 H21 118.2 . .
C20 C21 H21 118.2 . .
C21 C22 C13 117.7(6) . .
C21 C22 C9 122.9(6) . .
C13 C22 C9 119.5(6) . .
C24 C23 P1 114.6(6) . .
C24 C23 H23A 108.6 . .
P1 C23 H23A 108.6 . .
C24 C23 H23B 108.6 . .
P1 C23 H23B 108.6 . .
H23A C23 H23B 107.6 . .
C23 C24 H24A 109.5 . .
C23 C24 H24B 109.5 . .
H24A C24 H24B 109.5 . .
C23 C24 H24C 109.5 . .
H24A C24 H24C 109.5 . .
H24B C24 H24C 109.5 . .
C26 C25 P1 112.3(6) . .
C26 C25 H25A 109.1 . .
P1 C25 H25A 109.1 . .
C26 C25 H25B 109.1 . .
P1 C25 H25B 109.1 . .
H25A C25 H25B 107.9 . .
C25 C26 H26A 109.5 . .
C25 C26 H26B 109.5 . .
H26A C26 H26B 109.5 . .
C25 C26 H26C 109.5 . .
H26A C26 H26C 109.5 . .
H26B C26 H26C 109.5 . .
C28 C27 P1 115.3(6) . .
C28 C27 H27A 108.4 . .
P1 C27 H27A 108.4 . .
C28 C27 H27B 108.4 . .
P1 C27 H27B 108.4 . .
H27A C27 H27B 107.5 . .
C27 C28 H28A 109.5 . .
C27 C28 H28B 109.5 . .
H28A C28 H28B 109.5 . .
C27 C28 H28C 109.5 . .
H28A C28 H28C 109.5 . .
H28B C28 H28C 109.5 . .
C30 C29 P2 116.2(9) . .
C30 C29 H29A 108.2 . .
P2 C29 H29A 108.2 . .
C30 C29 H29B 108.2 . .
P2 C29 H29B 108.2 . .
H29A C29 H29B 107.4 . .
C29 C30 H30A 109.5 . .
C29 C30 H30B 109.5 . .
H30A C30 H30B 109.5 . .
C29 C30 H30C 109.5 . .
H30A C30 H30C 109.5 . .
H30B C30 H30C 109.5 . .
C32 C31 P2 115.6(6) . .
C32 C31 H31A 108.4 . .
P2 C31 H31A 108.4 . .
C32 C31 H31B 108.4 . .
P2 C31 H31B 108.4 . .
H31A C31 H31B 107.4 . .
C31 C32 H32A 109.5 . .
C31 C32 H32B 109.5 . .
H32A C32 H32B 109.5 . .
C31 C32 H32C 109.5 . .
H32A C32 H32C 109.5 . .
H32B C32 H32C 109.5 . .
C29 P2 C31 103.1(4) . .
C29 P2 C33' 119.5(6) . .
C31 P2 C33' 97.2(6) . .
C29 P2 C33 89.2(6) . .
C31 P2 C33 112.9(6) . .
C33' P2 C33 31.1(7) . .
C29 P2 Pt1 109.8(3) . .
C31 P2 Pt1 114.4(4) . .
C33' P2 Pt1 112.1(5) . .
C33 P2 Pt1 122.4(5) . .
C34 C33 P2 110.4(12) . .
C34 C33 H33A 109.6 . .
P2 C33 H33A 109.6 . .
C34 C33 H33B 109.6 . .
P2 C33 H33B 109.6 . .
H33A C33 H33B 108.1 . .
C34' C33' P2 113.6(13) . .
C34' C33' H33C 108.8 . .
P2 C33' H33C 108.8 . .
C34' C33' H33D 108.8 . .
P2 C33' H33D 108.8 . .
H33C C33' H33D 107.7 . .
C33' C34' H34D 109.5 . .
C33' C34' H34E 109.5 . .
H34D C34' H34E 109.5 . .
C33' C34' H34F 109.5 . .
H34D C34' H34F 109.5 . .
H34E C34' H34F 109.5 . .
C36 C35 P3 114.5(8) . .
C36 C35 H35A 108.6 . .
P3 C35 H35A 108.6 . .
C36 C35 H35B 108.6 . .
P3 C35 H35B 108.6 . .
H35A C35 H35B 107.6 . .
C35 C36 H36A 109.5 . .
C35 C36 H36B 109.5 . .
H36A C36 H36B 109.5 . .
C35 C36 H36C 109.5 . .
H36A C36 H36C 109.5 . .
H36B C36 H36C 109.5 . .
C38 C37 P3 109.9(6) . .
C38 C37 H37A 109.7 . .
P3 C37 H37A 109.7 . .
C38 C37 H37B 109.7 . .
P3 C37 H37B 109.7 . .
H37A C37 H37B 108.2 . .
C37 C38 H38A 109.5 . .
C37 C38 H38B 109.5 . .
H38A C38 H38B 109.5 . .
C37 C38 H38C 109.5 . .
H38A C38 H38C 109.5 . .
H38B C38 H38C 109.5 . .
C40 C39 P3 117.2(6) . .
C40 C39 H39A 108.0 . .
P3 C39 H39A 108.0 . .
C40 C39 H39B 108.0 . .
P3 C39 H39B 108.0 . .
H39A C39 H39B 107.2 . .
C39 C40 H40A 109.5 . .
C39 C40 H40B 109.5 . .
H40A C40 H40B 109.5 . .
C39 C40 H40C 109.5 . .
H40A C40 H40C 109.5 . .
H40B C40 H40C 109.5 . .
C42 C41 P4 116.5(7) . .
C42 C41 H41A 108.2 . .
P4 C41 H41A 108.2 . .
C42 C41 H41B 108.2 . .
P4 C41 H41B 108.2 . .
H41A C41 H41B 107.3 . .
C41 C42 H42A 109.5 . .
C41 C42 H42B 109.5 . .
H42A C42 H42B 109.5 . .
C41 C42 H42C 109.5 . .
H42A C42 H42C 109.5 . .
H42B C42 H42C 109.5 . .
C45' P4 C43 63.4(8) . .
C45' P4 C41 115.6(9) . .
C43 P4 C41 111.6(6) . .
C45' P4 C45 38.3(11) . .
C43 P4 C45 100.1(8) . .
C41 P4 C45 93.2(15) . .
C45' P4 Pt2 118.9(8) . .
C43 P4 Pt2 122.0(5) . .
C41 P4 Pt2 115.4(3) . .
C45 P4 Pt2 109.1(12) . .
C44 C43 P4 105.4(9) . .
C44 C43 H43A 110.7 . .
P4 C43 H43A 110.7 . .
C44 C43 H43B 110.7 . .
P4 C43 H43B 110.7 . .
H43A C43 H43B 108.8 . .
C46 C45 P4 122(3) . .
C46 C45 H45A 106.9 . .
P4 C45 H45A 106.9 . .
C46 C45 H45B 106.9 . .
P4 C45 H45B 106.9 . .
H45A C45 H45B 106.7 . .
C46' C45' P4 105.3(18) . .
C46' C45' H45C 110.7 . .
P4 C45' H45C 110.7 . .
C46' C45' H45D 110.7 . .
P4 C45' H45D 110.7 . .
H45C C45' H45D 108.8 . .
Cl2 C47 Cl1 110.0(8) . .
Cl2 C47 H47A 109.7 . .
Cl1 C47 H47A 109.7 . .
Cl2 C47 H47B 109.7 . .
Cl1 C47 H47B 109.7 . .
H47A C47 H47B 108.2 . .
Cl4 C48 Cl3 113.9(8) . .
Cl4 C48 Cl4' 98.9(8) . .
Cl3 C48 Cl4' 107.9(8) . .
Cl4 C48 H48A 108.8 . .
Cl3 C48 H48A 108.8 . .
Cl4' C48 H48A 118.5 . .
Cl4 C48 H48B 108.8 . .
Cl3 C48 H48B 108.8 . .
Cl4' C48 H48B 12.2 . .
H48A C48 H48B 107.7 . .
Cl4 C48 H48C 115.1 . .
Cl3 C48 H48C 110.1 . .
Cl4' C48 H48C 110.1 . .
H48A C48 H48C 9.1 . .
H48B C48 H48C 99.0 . .
Cl4 C48 H48D 11.3 . .
Cl3 C48 H48D 110.1 . .
Cl4' C48 H48D 110.1 . .
H48A C48 H48D 101.2 . .
H48B C48 H48D 119.7 . .
H48C C48 H48D 108.4 . .

loop_
_geom_bond_atom_site_label_1
_geom_bond_atom_site_label_2
_geom_bond_distance
_geom_bond_site_symmetry_2
Pt1 C19 2.021(7) 2_667
Pt1 O1 2.128(5) .
Pt1 P1 2.2915(19) .
Pt1 P2 2.311(2) .
Pt2 C9 2.023(7) .
Pt2 O4 2.128(5) .
Pt2 P3 2.298(2) .
Pt2 P4 2.312(2) .
P1 C25 1.796(8) .
P1 C27 1.828(8) .
P1 C23 1.841(8) .
P3 C39 1.787(9) .
P3 C35 1.836(9) .
P3 C37 1.845(9) .
O1 C1 1.291(8) .
O2 C1 1.233(8) .
O3 C8 1.240(9) .
O4 C8 1.277(9) .
C1 C2 1.515(10) .
C2 C7 1.385(9) .
C2 C3 1.398(9) .
C3 C4 1.377(10) .
C3 H3 0.9500 .
C4 C5 1.405(10) .
C4 H4 0.9500 .
C5 C6 1.393(9) .
C5 C8 1.503(9) .
C6 C7 1.376(9) .
C6 H6 0.9500 .
C7 H7 0.9500 .
C9 C10 1.394(10) .
C9 C22 1.451(10) .
C10 C11 1.415(11) .
C10 H10 0.9500 .
C11 C12 1.357(12) .
C11 H11 0.9500 .
C12 C13 1.433(10) .
C12 H12 0.9500 .
C13 C14 1.387(11) .
C13 C22 1.444(9) .
C14 C15 1.412(11) .
C14 H14 0.9500 .
C15 C16 1.423(10) .
C15 C20 1.453(9) .
C16 C17 1.333(11) .
C16 H16 0.9500 .
C17 C18 1.417(10) .
C17 H17 0.9500 .
C18 C19 1.372(10) .
C18 H18 0.9500 .
C19 C20 1.429(9) .
C19 Pt1 2.021(7) 2_667
C20 C21 1.419(9) .
C21 C22 1.398(9) .
C21 H21 0.9500 .
C23 C24 1.540(11) .
C23 H23A 0.9900 .
C23 H23B 0.9900 .
C24 H24A 0.9800 .
C24 H24B 0.9800 .
C24 H24C 0.9800 .
C25 C26 1.516(12) .
C25 H25A 0.9900 .
C25 H25B 0.9900 .
C26 H26A 0.9800 .
C26 H26B 0.9800 .
C26 H26C 0.9800 .
C27 C28 1.500(11) .
C27 H27A 0.9900 .
C27 H27B 0.9900 .
C28 H28A 0.9800 .
C28 H28B 0.9800 .
C28 H28C 0.9800 .
C29 C30 1.528(13) .
C29 P2 1.825(11) .
C29 H29A 0.9900 .
C29 H29B 0.9900 .
C30 H30A 0.9800 .
C30 H30B 0.9800 .
C30 H30C 0.9800 .
C31 C32 1.500(13) .
C31 P2 1.835(8) .
C31 H31A 0.9900 .
C31 H31B 0.9900 .
C32 H32A 0.9800 .
C32 H32B 0.9800 .
C32 H32C 0.9800 .
P2 C33' 1.892(15) .
P2 C33 1.909(15) .
C33 C34 1.489(18) .
C33 H33A 0.9900 .
C33 H33B 0.9900 .
C34 H34A 0.9800 .
C34 H34B 0.9800 .
C34 H34C 0.9800 .
C33' C34' 1.482(18) .
C33' H33C 0.9900 .
C33' H33D 0.9900 .
C34' H34D 0.9800 .
C34' H34E 0.9800 .
C34' H34F 0.9800 .
C35 C36 1.489(14) .
C35 H35A 0.9900 .
C35 H35B 0.9900 .
C36 H36A 0.9800 .
C36 H36B 0.9800 .
C36 H36C 0.9800 .
C37 C38 1.575(13) .
C37 H37A 0.9900 .
C37 H37B 0.9900 .
C38 H38A 0.9800 .
C38 H38B 0.9800 .
C38 H38C 0.9800 .
C39 C40 1.539(13) .
C39 H39A 0.9900 .
C39 H39B 0.9900 .
C40 H40A 0.9800 .
C40 H40B 0.9800 .
C40 H40C 0.9800 .
C41 C42 1.521(13) .
C41 P4 1.803(9) .
C41 H41A 0.9900 .
C41 H41B 0.9900 .
C42 H42A 0.9800 .
C42 H42B 0.9800 .
C42 H42C 0.9800 .
P4 C45' 1.687(15) .
P4 C43 1.774(11) .
P4 C45 1.892(17) .
C43 C44 1.436(17) .
C43 H43A 0.9900 .
C43 H43B 0.9900 .
C44 H44A 0.9800 .
C44 H44B 0.9800 .
C44 H44C 0.9800 .
C45 C46 1.21(5) .
C45 H45A 0.9900 .
C45 H45B 0.9900 .
C46 H46A 0.9800 .
C46 H46B 0.9800 .
C46 H46C 0.9800 .
C45' C46' 1.45(2) .
C45' H45C 0.9900 .
C45' H45D 0.9900 .
C46' H46D 0.9800 .
C46' H46E 0.9800 .
C46' H46F 0.9800 .
Cl1 C47 1.754(14) .
Cl2 C47 1.699(12) .
C47 H47A 0.9900 .
C47 H47B 0.9900 .
Cl3 C48 1.762(12) .
Cl4 C48 1.688(13) .
Cl4' C48 1.907(18) .
C48 H48A 0.9900 .
C48 H48B 0.9900 .
C48 H48C 0.9900 .
C48 H48D 0.9900 .

loop_
_geom_torsion_atom_site_label_1
_geom_torsion_atom_site_label_2
_geom_torsion_atom_site_label_3
_geom_torsion_atom_site_label_4
_geom_torsion
_geom_torsion_site_symmetry_1
_geom_torsion_site_symmetry_4
C19 Pt1 P1 C25 129.7(4) 2_667 .
O1 Pt1 P1 C25 -51.2(3) . .
P2 Pt1 P1 C25 39.6(6) . .
C19 Pt1 P1 C27 -110.6(4) 2_667 .
O1 Pt1 P1 C27 68.5(3) . .
P2 Pt1 P1 C27 159.4(6) . .
C19 Pt1 P1 C23 9.9(4) 2_667 .
O1 Pt1 P1 C23 -171.0(3) . .
P2 Pt1 P1 C23 -80.2(6) . .
C9 Pt2 P3 C39 50.1(5) . .
O4 Pt2 P3 C39 -126.8(4) . .
P4 Pt2 P3 C39 130.1(5) . .
C9 Pt2 P3 C35 -69.2(5) . .
O4 Pt2 P3 C35 113.9(4) . .
P4 Pt2 P3 C35 10.8(6) . .
C9 Pt2 P3 C37 175.7(4) . .
O4 Pt2 P3 C37 -1.2(4) . .
P4 Pt2 P3 C37 -104.2(5) . .
C19 Pt1 O1 C1 129(6) 2_667 .
P1 Pt1 O1 C1 103.4(6) . .
P2 Pt1 O1 C1 -68.9(6) . .
C9 Pt2 O4 C8 -175(4) . .
P3 Pt2 O4 C8 -89.8(5) . .
P4 Pt2 O4 C8 79.8(5) . .
Pt1 O1 C1 O2 7.2(11) . .
Pt1 O1 C1 C2 -174.1(5) . .
O2 C1 C2 C7 1.0(11) . .
O1 C1 C2 C7 -177.8(7) . .
O2 C1 C2 C3 -179.8(8) . .
O1 C1 C2 C3 1.4(11) . .
C7 C2 C3 C4 -1.0(11) . .
C1 C2 C3 C4 179.8(7) . .
C2 C3 C4 C5 0.4(12) . .
C3 C4 C5 C6 0.5(11) . .
C3 C4 C5 C8 -178.0(7) . .
C4 C5 C6 C7 -0.7(10) . .
C8 C5 C6 C7 177.9(6) . .
C5 C6 C7 C2 0.0(11) . .
C3 C2 C7 C6 0.8(11) . .
C1 C2 C7 C6 -180.0(7) . .
Pt2 O4 C8 O3 -10.5(10) . .
Pt2 O4 C8 C5 168.9(4) . .
C6 C5 C8 O3 -2.6(10) . .
C4 C5 C8 O3 175.9(7) . .
C6 C5 C8 O4 178.1(6) . .
C4 C5 C8 O4 -3.4(10) . .
O4 Pt2 C9 C10 174(4) . .
P3 Pt2 C9 C10 89.2(6) . .
P4 Pt2 C9 C10 -80.2(6) . .
O4 Pt2 C9 C22 -12(5) . .
P3 Pt2 C9 C22 -97.2(6) . .
P4 Pt2 C9 C22 93.4(6) . .
C22 C9 C10 C11 -3.5(11) . .
Pt2 C9 C10 C11 170.5(6) . .
C9 C10 C11 C12 -2.0(13) . .
C10 C11 C12 C13 4.6(13) . .
C11 C12 C13 C14 -179.9(8) . .
C11 C12 C13 C22 -1.7(12) . .
C12 C13 C14 C15 -177.8(7) . .
C22 C13 C14 C15 4.1(11) . .
C13 C14 C15 C16 -178.6(7) . .
C13 C14 C15 C20 1.7(11) . .
C14 C15 C16 C17 -178.9(7) . .
C20 C15 C16 C17 0.9(11) . .
C15 C16 C17 C18 1.9(12) . .
C16 C17 C18 C19 -2.0(11) . .
C17 C18 C19 C20 -0.7(10) . .
C17 C18 C19 Pt1 177.9(5) . 2_667
C18 C19 C20 C21 -174.9(6) . .
Pt1 C19 C20 C21 6.5(9) 2_667 .
C18 C19 C20 C15 3.4(9) . .
Pt1 C19 C20 C15 -175.1(5) 2_667 .
C14 C15 C20 C21 -5.4(9) . .
C16 C15 C20 C21 174.9(6) . .
C14 C15 C20 C19 176.2(6) . .
C16 C15 C20 C19 -3.6(10) . .
C19 C20 C21 C22 -178.2(6) . .
C15 C20 C21 C22 3.4(9) . .
C20 C21 C22 C13 2.1(10) . .
C20 C21 C22 C9 -178.2(6) . .
C14 C13 C22 C21 -5.9(10) . .
C12 C13 C22 C21 175.9(7) . .
C14 C13 C22 C9 174.4(7) . .
C12 C13 C22 C9 -3.7(10) . .
C10 C9 C22 C21 -173.5(7) . .
Pt2 C9 C22 C21 12.8(9) . .
C10 C9 C22 C13 6.2(10) . .
Pt2 C9 C22 C13 -167.5(5) . .
C25 P1 C23 C24 49.8(8) . .
C27 P1 C23 C24 -61.6(7) . .
Pt1 P1 C23 C24 171.9(6) . .
C27 P1 C25 C26 172.3(7) . .
C23 P1 C25 C26 62.5(8) . .
Pt1 P1 C25 C26 -62.6(8) . .
C25 P1 C27 C28 62.0(8) . .
C23 P1 C27 C28 173.5(7) . .
Pt1 P1 C27 C28 -59.9(7) . .
C30 C29 P2 C31 -49.8(10) . .
C30 C29 P2 C33' 56.5(12) . .
C30 C29 P2 C33 63.6(11) . .
C30 C29 P2 Pt1 -172.1(9) . .
C32 C31 P2 C29 -176.2(8) . .
C32 C31 P2 C33' 61.2(10) . .
C32 C31 P2 C33 89.1(10) . .
C32 C31 P2 Pt1 -57.1(9) . .
C19 Pt1 P2 C29 -81.2(4) 2_667 .
O1 Pt1 P2 C29 99.4(4) . .
P1 Pt1 P2 C29 9.0(7) . .
C19 Pt1 P2 C31 163.5(4) 2_667 .
O1 Pt1 P2 C31 -15.9(3) . .
P1 Pt1 P2 C31 -106.3(6) . .
C19 Pt1 P2 C33' 54.1(6) 2_667 .
O1 Pt1 P2 C33' -125.3(6) . .
P1 Pt1 P2 C33' 144.2(7) . .
C19 Pt1 P2 C33 20.9(7) 2_667 .
O1 Pt1 P2 C33 -158.5(7) . .
P1 Pt1 P2 C33 111.1(8) . .
C29 P2 C33 C34 -178.6(13) . .
C31 P2 C33 C34 -74.7(14) . .
C33' P2 C33 C34 -10.6(14) . .
Pt1 P2 C33 C34 68.4(14) . .
C29 P2 C33' C34' 41.3(17) . .
C31 P2 C33' C34' 150.8(15) . .
C33 P2 C33' C34' 27.5(15) . .
Pt1 P2 C33' C34' -89.1(15) . .
C39 P3 C35 C36 174.7(8) . .
C37 P3 C35 C36 65.2(9) . .
Pt2 P3 C35 C36 -58.7(9) . .
C39 P3 C37 C38 58.7(8) . .
C35 P3 C37 C38 167.0(7) . .
Pt2 P3 C37 C38 -72.4(7) . .
C35 P3 C39 C40 -53.8(10) . .
C37 P3 C39 C40 52.5(10) . .
Pt2 P3 C39 C40 -176.7(7) . .
C42 C41 P4 C45' -31.7(12) . .
C42 C41 P4 C43 38.1(11) . .
C42 C41 P4 C45 -64.1(12) . .
C42 C41 P4 Pt2 -177.0(7) . .
C9 Pt2 P4 C45' 60.6(8) . .
O4 Pt2 P4 C45' -122.4(8) . .
P3 Pt2 P4 C45' -19.4(9) . .
C9 Pt2 P4 C43 -14.4(6) . .
O4 Pt2 P4 C43 162.6(6) . .
P3 Pt2 P4 C43 -94.5(7) . .
C9 Pt2 P4 C41 -155.4(5) . .
O4 Pt2 P4 C41 21.6(5) . .
P3 Pt2 P4 C41 124.5(6) . .
C9 Pt2 P4 C45 101.3(12) . .
O4 Pt2 P4 C45 -81.7(12) . .
P3 Pt2 P4 C45 21.3(13) . .
C45' P4 C43 C44 173.9(15) . .
C41 P4 C43 C44 65.1(12) . .
C45 P4 C43 C44 162.7(18) . .
Pt2 P4 C43 C44 -77.2(11) . .
C45' P4 C45 C46 64(3) . .
C43 P4 C45 C46 80(3) . .
C41 P4 C45 C46 -168(3) . .
Pt2 P4 C45 C46 -49(3) . .
C43 P4 C45' C46' -164(3) . .
C41 P4 C45' C46' -61(3) . .
C45 P4 C45' C46' -2(4) . .
Pt2 P4 C45' C46' 83(3) . .
